data_4075657
loop_
_publ_author_name
'Kumar, P. G. Anil'
'Dotta, Pascal'
'Hermatschweiler, Ren\'e'
'Pregosin, Paul S.'
'Albinati, Alberto'
'Rizzato, Silvia'

_publ_section_title
;
 Bonding in Palladium(II) and Platinum(II) Allyl MeO- and H-MOP Complexes.
 Subtle Differences via13C NMR
;
_journal_issue 6
_journal_name_full Organometallics
_journal_page_first 1306
_journal_paper_doi 10.1021/om049039t
_journal_volume 24
_journal_year 2005
_chemical_formula_sum 'C51 H54 Cl P Pd'
_chemical_formula_weight 839.76
_chemical_name_common '[PdCl(C3H5)(3,5-di-t-butylphenyl-MOP)]'
_space_group_IT_number 19
_symmetry_cell_setting orthorhombic
_symmetry_space_group_name_Hall 'P 2ac 2ab'
_symmetry_space_group_name_H-M 'P 21 21 21'
_atom_sites_solution_hydrogens geom
_atom_sites_solution_primary direct
_atom_sites_solution_secondary difmap
_audit_creation_method SHELXL-97
_cell_angle_alpha 90.000(2)
_cell_angle_beta 90.000(2)
_cell_angle_gamma 90.000(2)
_cell_formula_units_Z 4
_cell_length_a 10.2757(7)
_cell_length_b 20.0438(14)
_cell_length_c 22.3224(15)
_cell_measurement_reflns_used 972
_cell_measurement_temperature 293(2)
_cell_measurement_theta_max 22.57
_cell_measurement_theta_min 2.38
_cell_volume 4597.6(5)
_computing_cell_refinement 'SAINTPLUS  (Bruker AXS, 1999)'
_computing_data_collection 'SMART      (Bruker AXS, 2001)'
_computing_data_reduction 'SAINTPLUS  (Bruker AXS, 1999)'
_computing_molecular_graphics 'ORTEP for Windows v1.074 (L.J. Farrugia 1997)'
_computing_publication_material 'WinGX v1.64.05(L.J. Farrugia,J. Appl. Cryst.,1999,32, 837)'
_computing_structure_refinement 'SHELXL-97 (Sheldrick, 1997)'
_computing_structure_solution 'SHELXS-97 (Sheldrick, 1990)'
_diffrn_ambient_temperature 293(2)
_diffrn_measured_fraction_theta_full 0.995
_diffrn_measured_fraction_theta_max 0.995
_diffrn_measurement_device_type 'Bruker SMART CCD'
_diffrn_measurement_method 'phi and omega scans'
_diffrn_radiation_monochromator graphite
_diffrn_radiation_source 'fine-focus sealed tube'
_diffrn_radiation_type MoK\a
_diffrn_radiation_wavelength 0.71069
_diffrn_reflns_av_R_equivalents 0.0590
_diffrn_reflns_av_sigmaI/netI 0.0518
_diffrn_reflns_limit_h_max 13
_diffrn_reflns_limit_h_min -13
_diffrn_reflns_limit_k_max 26
_diffrn_reflns_limit_k_min -25
_diffrn_reflns_limit_l_max 28
_diffrn_reflns_limit_l_min -28
_diffrn_reflns_number 48277
_diffrn_reflns_theta_full 27.52
_diffrn_reflns_theta_max 27.52
_diffrn_reflns_theta_min 2.41
_exptl_absorpt_coefficient_mu 0.528
_exptl_absorpt_correction_T_max 1.0000
_exptl_absorpt_correction_T_min 0.9210
_exptl_absorpt_correction_type 'empirical, multi scan'
_exptl_absorpt_process_details 'Sadabs 2.01 (Bruker AXS, 1999)'
_exptl_crystal_colour yellow
_exptl_crystal_density_diffrn 1.213
_exptl_crystal_density_method 'not measured'
_exptl_crystal_description prismatic
_exptl_crystal_F_000 1752
_exptl_crystal_size_max 0.5
_exptl_crystal_size_mid 0.2
_exptl_crystal_size_min 0.2
_refine_diff_density_max 0.444
_refine_diff_density_min -0.298
_refine_diff_density_rms 0.059
_refine_ls_abs_structure_details 'Flack H D (1983), Acta Cryst. A39, 876-881'
_refine_ls_abs_structure_Flack -0.03(2)
_refine_ls_extinction_coef 'not refined'
_refine_ls_extinction_method none
_refine_ls_goodness_of_fit_ref 1.029
_refine_ls_hydrogen_treatment 'riding model'
_refine_ls_matrix_type full
_refine_ls_number_parameters 487
_refine_ls_number_reflns 10527
_refine_ls_number_restraints 1
_refine_ls_restrained_S_all 1.030
_refine_ls_R_factor_all 0.0670
_refine_ls_R_factor_gt 0.0405
_refine_ls_shift/su_max 0.029
_refine_ls_shift/su_mean 0.010
_refine_ls_structure_factor_coef Fsqd
_refine_ls_weighting_details 'calc w=1/[\s^2^(Fo^2^)+(0.0510P)^2^+0.3460P] where P=(Fo^2^+2Fc^2^)/3'
_refine_ls_weighting_scheme calc
_refine_ls_wR_factor_gt 0.0900
_refine_ls_wR_factor_ref 0.1012
_reflns_number_gt 8033
_reflns_number_total 10527
_reflns_threshold_expression >2sigma(I)
_cod_data_source_file om049039tsi20041206_070828.cif
_cod_data_source_block preg93
_cod_depositor_comments
;
The following automatic conversions were performed:

'_symmetry_cell_setting' value 'Orthorhombic' changed to
'orthorhombic' according to
/home/saulius/struct/CIF-dictionaries/cif_core.dic dictionary named
'cif_core.dic' version 2.4.1 from 2010-06-29.

Automatic conversion script
Id: cif_fix_values 1715 2011-07-08 13:25:40Z adriana 
;
_cod_original_sg_symbol_H-M P212121
_cod_database_code 4075657
_compound_number 13

loop_
_symmetry_equiv_pos_as_xyz
'x, y, z'
'-x+1/2, -y, z+1/2'
'x+1/2, -y+1/2, -z'
'-x, y+1/2, -z+1/2'

loop_
_atom_site_label
_atom_site_type_symbol
_atom_site_fract_x
_atom_site_fract_y
_atom_site_fract_z
_atom_site_U_iso_or_equiv
_atom_site_adp_type
_atom_site_occupancy
_atom_site_symmetry_multiplicity
_atom_site_calc_flag
_atom_site_refinement_flags
Pd Pd 0.17072(2) 0.047437(13) 0.396255(12) 0.04280(8) Uani 1 1 d .
P1 P -0.03478(8) 0.02295(4) 0.43425(4) 0.03204(18) Uani 1 1 d .
Cl Cl 0.09021(12) 0.06827(7) 0.29859(5) 0.0752(4) Uani 1 1 d .
C1L C 0.2999(4) 0.0365(3) 0.4705(2) 0.0791(15) Uani 1 1 d D
C3L C 0.3709(4) 0.0743(4) 0.3736(3) 0.103(2) Uani 1 1 d D
C2LA C 0.3567(12) 0.0787(7) 0.4285(5) 0.094(5) Uiso 0.525(18) 1 d PD
C2LB C 0.3735(8) 0.0325(5) 0.4196(3) 0.049(4) Uiso 0.475(18) 1 d PD
C1 C -0.0686(3) -0.09743(17) 0.37159(15) 0.0370(7) Uani 1 1 d .
C2 C -0.1433(3) -0.14576(17) 0.33866(15) 0.0388(8) Uani 1 1 d .
C3 C -0.2730(3) -0.13100(19) 0.32230(16) 0.0430(9) Uani 1 1 d .
C4 C -0.3259(4) -0.06945(18) 0.33967(16) 0.0485(9) Uani 1 1 d .
H4 H -0.4113 -0.0594 0.3293 0.063 Uiso 1 1 calc R
C5 C -0.2558(3) -0.02425(18) 0.37120(16) 0.0416(8) Uani 1 1 d .
H5 H -0.2942 0.0160 0.3820 0.054 Uiso 1 1 calc R
C6 C -0.1251(3) -0.03700(15) 0.38810(14) 0.0332(7) Uani 1 1 d .
C7 C -0.0916(4) -0.20854(19) 0.32145(18) 0.0517(10) Uani 1 1 d .
H7 H -0.0068 -0.2193 0.3323 0.067 Uiso 1 1 calc R
C8 C -0.1621(5) -0.25299(19) 0.28976(19) 0.0597(10) Uani 1 1 d .
H8 H -0.1254 -0.2936 0.2787 0.078 Uiso 1 1 calc R
C9 C -0.2909(4) -0.2381(2) 0.2734(2) 0.0618(11) Uani 1 1 d .
H9 H -0.3395 -0.2690 0.2517 0.080 Uiso 1 1 calc R
C10 C -0.3447(4) -0.1785(2) 0.28918(18) 0.0586(10) Uani 1 1 d .
H10 H -0.4298 -0.1690 0.2780 0.076 Uiso 1 1 calc R
C1' C 0.0711(3) -0.11495(15) 0.38546(16) 0.0364(8) Uani 1 1 d .
C2' C 0.1048(3) -0.14725(16) 0.44053(17) 0.0385(8) Uani 1 1 d .
C3' C 0.2375(4) -0.16411(18) 0.4508(2) 0.0516(10) Uani 1 1 d .
C4' C 0.3316(4) -0.15035(19) 0.4051(2) 0.0629(11) Uani 1 1 d .
H4' H 0.4184 -0.1614 0.4112 0.082 Uiso 1 1 calc R
C5' C 0.2953(4) -0.1218(2) 0.3539(2) 0.0621(11) Uani 1 1 d .
H5' H 0.3578 -0.1141 0.3246 0.081 Uiso 1 1 calc R
C6' C 0.1625(4) -0.10231(18) 0.34245(17) 0.0482(9) Uani 1 1 d .
C7' C 0.0126(4) -0.16557(17) 0.48391(17) 0.0469(9) Uani 1 1 d .
H7' H -0.0750 -0.1566 0.4771 0.061 Uiso 1 1 calc R
C8' C 0.0488(5) -0.1964(2) 0.53614(19) 0.0596(11) Uani 1 1 d .
H8' H -0.0137 -0.2079 0.5645 0.077 Uiso 1 1 calc R
C9' C 0.1814(6) -0.2105(2) 0.5467(2) 0.0684(12) Uani 1 1 d .
H9' H 0.2066 -0.2306 0.5824 0.089 Uiso 1 1 calc R
C10' C 0.2710(5) -0.1948(2) 0.5054(2) 0.0666(13) Uani 1 1 d .
H10' H 0.3579 -0.2045 0.5131 0.087 Uiso 1 1 calc R
C111 C -0.1389(3) 0.09777(15) 0.43530(15) 0.0357(7) Uani 1 1 d .
C112 C -0.1903(3) 0.12066(16) 0.48939(15) 0.0407(8) Uani 1 1 d .
H112 H -0.1712 0.0986 0.5250 0.053 Uiso 1 1 calc R
C113 C -0.2712(4) 0.17719(18) 0.48991(17) 0.0465(9) Uani 1 1 d .
C114 C -0.2946(4) 0.20928(18) 0.43651(18) 0.0482(9) Uani 1 1 d .
H114 H -0.3484 0.2466 0.4366 0.063 Uiso 1 1 calc R
C115 C -0.2414(3) 0.18828(17) 0.38237(16) 0.0427(8) Uani 1 1 d .
C116 C -0.1636(4) 0.13217(16) 0.38269(15) 0.0409(8) Uani 1 1 d .
H116 H -0.1272 0.1172 0.3470 0.053 Uiso 1 1 calc R
C117 C -0.3303(5) 0.2001(2) 0.54984(19) 0.0673(12) Uani 1 1 d .
C118 C -0.2719(4) 0.2241(2) 0.32302(19) 0.0550(10) Uani 1 1 d .
C11M C -0.1480(7) 0.2396(5) 0.2908(3) 0.161(4) Uani 1 1 d .
H11A H -0.1658 0.2691 0.2579 0.241 Uiso 1 1 calc R
H11B H -0.1103 0.1991 0.2759 0.241 Uiso 1 1 calc R
H11C H -0.0882 0.2607 0.3179 0.241 Uiso 1 1 calc R
C12M C -0.3526(11) 0.2856(4) 0.3315(3) 0.197(6) Uani 1 1 d .
H12A H -0.3063 0.3167 0.3563 0.296 Uiso 1 1 calc R
H12B H -0.4334 0.2740 0.3503 0.296 Uiso 1 1 calc R
H12C H -0.3697 0.3056 0.2932 0.296 Uiso 1 1 calc R
C13M C -0.3513(8) 0.1774(4) 0.2840(3) 0.136(3) Uani 1 1 d .
H13A H -0.3821 0.2012 0.2495 0.204 Uiso 1 1 calc R
H13B H -0.4241 0.1609 0.3065 0.204 Uiso 1 1 calc R
H13C H -0.2978 0.1407 0.2714 0.204 Uiso 1 1 calc R
C14M C -0.4225(12) 0.1510(5) 0.5708(5) 0.238(7) Uani 1 1 d .
H14A H -0.4689 0.1684 0.6047 0.358 Uiso 1 1 calc R
H14B H -0.3771 0.1112 0.5823 0.358 Uiso 1 1 calc R
H14C H -0.4830 0.1408 0.5393 0.358 Uiso 1 1 calc R
C15M C -0.3905(9) 0.2672(4) 0.5476(3) 0.147(4) Uani 1 1 d .
H15A H -0.4662 0.2660 0.5224 0.221 Uiso 1 1 calc R
H15B H -0.3291 0.2987 0.5317 0.221 Uiso 1 1 calc R
H15C H -0.4153 0.2806 0.5873 0.221 Uiso 1 1 calc R
C16M C -0.2235(10) 0.2064(6) 0.5960(3) 0.201(6) Uani 1 1 d .
H16A H -0.2591 0.2241 0.6325 0.302 Uiso 1 1 calc R
H16B H -0.1573 0.2359 0.5813 0.302 Uiso 1 1 calc R
H16C H -0.1864 0.1633 0.6036 0.302 Uiso 1 1 calc R
C121 C -0.0638(3) -0.01043(15) 0.50924(14) 0.0325(7) Uani 1 1 d .
C122 C 0.0291(3) -0.00480(16) 0.55385(14) 0.0363(7) Uani 1 1 d .
H122 H 0.1095 0.0139 0.5448 0.047 Uiso 1 1 calc R
C123 C 0.0047(3) -0.02644(17) 0.61199(15) 0.0409(8) Uani 1 1 d .
C124 C -0.1183(3) -0.05376(19) 0.62363(15) 0.0455(8) Uani 1 1 d .
H124 H -0.1358 -0.0692 0.6621 0.059 Uiso 1 1 calc R
C125 C -0.2154(3) -0.05897(17) 0.58058(15) 0.0404(8) Uani 1 1 d .
C126 C -0.1851(3) -0.03730(16) 0.52281(14) 0.0400(7) Uani 1 1 d .
H126 H -0.2474 -0.0409 0.4927 0.052 Uiso 1 1 calc R
C127 C 0.1048(4) -0.0228(2) 0.66207(16) 0.0537(10) Uani 1 1 d .
C128 C -0.3483(4) -0.0892(2) 0.59559(19) 0.0577(10) Uani 1 1 d .
C21M C 0.2331(5) 0.0084(4) 0.6409(2) 0.112(2) Uani 1 1 d .
H21A H 0.2177 0.0535 0.6281 0.168 Uiso 1 1 calc R
H21B H 0.2673 -0.0170 0.6080 0.168 Uiso 1 1 calc R
H21C H 0.2946 0.0084 0.6733 0.168 Uiso 1 1 calc R
C22M C 0.1355(6) -0.0936(3) 0.6839(3) 0.102(2) Uani 1 1 d .
H22A H 0.1726 -0.0916 0.7233 0.152 Uiso 1 1 calc R
H22B H 0.1962 -0.1143 0.6570 0.152 Uiso 1 1 calc R
H22C H 0.0567 -0.1194 0.6851 0.152 Uiso 1 1 calc R
C23M C 0.0529(6) 0.0183(3) 0.7135(2) 0.0977(19) Uani 1 1 d .
H23A H 0.0295 0.0619 0.6993 0.147 Uiso 1 1 calc R
H23B H 0.1187 0.0223 0.7439 0.147 Uiso 1 1 calc R
H23C H -0.0224 -0.0032 0.7301 0.147 Uiso 1 1 calc R
C24M C -0.4489(5) -0.0750(3) 0.5473(2) 0.097(2) Uani 1 1 d .
H24A H -0.4243 -0.0972 0.5109 0.145 Uiso 1 1 calc R
H24B H -0.4534 -0.0277 0.5403 0.145 Uiso 1 1 calc R
H24C H -0.5324 -0.0909 0.5601 0.145 Uiso 1 1 calc R
C25M C -0.3994(5) -0.0579(4) 0.6546(2) 0.103(2) Uani 1 1 d .
H25A H -0.4887 -0.0703 0.6604 0.154 Uiso 1 1 calc R
H25B H -0.3926 -0.0102 0.6523 0.154 Uiso 1 1 calc R
H25C H -0.3483 -0.0739 0.6876 0.154 Uiso 1 1 calc R
C26M C -0.3314(6) -0.1634(3) 0.6040(4) 0.126(3) Uani 1 1 d .
H26A H -0.3119 -0.1837 0.5661 0.190 Uiso 1 1 calc R
H26B H -0.4102 -0.1821 0.6198 0.190 Uiso 1 1 calc R
H26C H -0.2612 -0.1715 0.6314 0.190 Uiso 1 1 calc R

loop_
_atom_site_aniso_label
_atom_site_aniso_U_11
_atom_site_aniso_U_22
_atom_site_aniso_U_33
_atom_site_aniso_U_23
_atom_site_aniso_U_13
_atom_site_aniso_U_12
Pd 0.03688(13) 0.04779(14) 0.04374(14) 0.00137(13) 0.00685(12) -0.00294(13)
P1 0.0303(4) 0.0354(4) 0.0304(4) 0.0020(3) -0.0002(3) 0.0033(3)
Cl 0.0691(7) 0.1125(10) 0.0440(5) 0.0196(6) 0.0142(5) 0.0217(7)
C1L 0.036(2) 0.131(5) 0.071(3) 0.004(3) -0.0071(19) -0.015(3)
C3L 0.038(2) 0.162(6) 0.110(5) 0.013(4) 0.014(3) -0.028(3)
C1 0.0325(16) 0.0401(18) 0.0385(18) 0.0009(15) -0.0007(14) 0.0030(14)
C2 0.0356(19) 0.0411(18) 0.0396(18) -0.0001(15) 0.0010(14) -0.0006(14)
C3 0.0365(18) 0.052(2) 0.041(2) 0.0007(17) -0.0066(16) -0.0015(16)
C4 0.0307(16) 0.058(2) 0.057(2) -0.0015(17) -0.0135(18) 0.0042(18)
C5 0.0328(17) 0.0467(19) 0.0454(19) 0.0002(16) -0.0021(15) 0.0068(15)
C6 0.0323(14) 0.0371(18) 0.0302(16) 0.0039(14) 0.0015(12) 0.0050(12)
C7 0.045(2) 0.050(2) 0.061(2) -0.0072(19) -0.0025(19) -0.0002(17)
C8 0.064(3) 0.043(2) 0.072(3) -0.0195(19) 0.005(2) -0.002(2)
C9 0.066(3) 0.058(3) 0.061(3) -0.013(2) -0.010(2) -0.013(2)
C10 0.049(2) 0.059(2) 0.068(3) -0.008(2) -0.014(2) -0.008(2)
C1' 0.0299(15) 0.0334(16) 0.046(2) -0.0052(15) -0.0012(14) 0.0026(13)
C2' 0.0338(17) 0.0285(16) 0.053(2) -0.0047(15) -0.0041(16) 0.0016(14)
C3' 0.043(2) 0.038(2) 0.074(3) -0.0064(19) -0.013(2) 0.0065(16)
C4' 0.0303(16) 0.055(2) 0.103(4) -0.005(2) 0.005(3) 0.0032(18)
C5' 0.038(2) 0.060(2) 0.088(3) 0.007(2) 0.017(2) 0.0013(18)
C6' 0.0347(18) 0.049(2) 0.061(2) -0.0021(17) 0.0119(19) 0.0076(18)
C7' 0.047(2) 0.042(2) 0.051(2) 0.0003(17) -0.0073(18) 0.0037(16)
C8' 0.080(3) 0.048(2) 0.051(2) 0.0006(19) -0.002(2) 0.006(2)
C9' 0.090(3) 0.059(3) 0.057(3) 0.004(2) -0.028(3) 0.017(3)
C10' 0.059(3) 0.062(3) 0.078(3) -0.005(3) -0.030(3) 0.020(2)
C111 0.0329(17) 0.0334(16) 0.0407(18) 0.0003(14) -0.0006(14) -0.0001(13)
C112 0.047(2) 0.0393(17) 0.0360(18) -0.0045(14) -0.0027(16) 0.0070(16)
C113 0.047(2) 0.045(2) 0.048(2) -0.0085(18) 0.0024(18) 0.0103(17)
C114 0.052(2) 0.0384(19) 0.054(2) -0.0034(18) -0.0064(18) 0.0142(16)
C115 0.0405(19) 0.0405(18) 0.047(2) 0.0011(16) -0.0032(16) 0.0052(15)
C116 0.0424(17) 0.0401(17) 0.0402(19) 0.0040(13) -0.0030(17) 0.0040(17)
C117 0.080(3) 0.069(3) 0.052(2) -0.012(2) 0.016(3) 0.019(3)
C118 0.056(2) 0.055(2) 0.054(3) 0.012(2) -0.009(2) 0.007(2)
C11M 0.085(5) 0.257(10) 0.140(6) 0.143(7) -0.005(4) -0.014(5)
C12M 0.322(14) 0.181(8) 0.088(5) 0.051(5) 0.018(7) 0.180(10)
C13M 0.165(8) 0.151(6) 0.092(5) 0.043(4) -0.062(5) -0.032(6)
C14M 0.303(14) 0.192(9) 0.220(11) -0.105(8) 0.217(11) -0.102(10)
C15M 0.215(9) 0.125(6) 0.102(5) -0.024(4) 0.044(6) 0.089(6)
C16M 0.206(9) 0.319(13) 0.079(5) -0.105(7) -0.046(5) 0.149(10)
C121 0.0347(16) 0.0311(16) 0.0318(16) 0.0016(13) 0.0031(13) 0.0053(13)
C122 0.0336(16) 0.0403(18) 0.0352(17) -0.0022(14) 0.0011(14) 0.0020(14)
C123 0.0435(18) 0.0450(18) 0.0340(18) -0.0033(15) -0.0031(15) 0.0058(14)
C124 0.0500(19) 0.053(2) 0.0331(17) 0.0058(16) 0.0039(14) 0.0046(18)
C125 0.0383(16) 0.043(2) 0.0393(18) 0.0038(15) 0.0083(14) 0.0012(15)
C126 0.0360(17) 0.0436(19) 0.0405(17) 0.0028(14) -0.0019(14) -0.0013(16)
C127 0.059(2) 0.071(3) 0.0317(19) -0.0008(18) -0.0090(17) 0.002(2)
C128 0.049(2) 0.067(2) 0.057(2) 0.010(2) 0.014(2) -0.0085(19)
C21M 0.069(3) 0.203(7) 0.064(3) 0.007(4) -0.028(3) -0.027(4)
C22M 0.120(5) 0.088(4) 0.097(4) 0.006(3) -0.067(4) 0.014(3)
C23M 0.095(4) 0.131(5) 0.067(3) -0.038(3) -0.015(3) 0.007(4)
C24M 0.049(3) 0.156(6) 0.085(4) 0.023(4) -0.007(3) -0.035(3)
C25M 0.070(3) 0.154(6) 0.084(4) -0.005(4) 0.034(3) -0.015(4)
C26M 0.095(4) 0.067(3) 0.217(8) 0.029(4) 0.036(6) -0.024(3)

loop_
_atom_type_symbol
_atom_type_description
_atom_type_scat_dispersion_real
_atom_type_scat_dispersion_imag
_atom_type_scat_source
C C 0.0033 0.0016 'International Tables Vol C Tables 4.2.6.8 and 6.1.1.4'
H H 0.0000 0.0000 'International Tables Vol C Tables 4.2.6.8 and 6.1.1.4'
P P 0.1023 0.0942 'International Tables Vol C Tables 4.2.6.8 and 6.1.1.4'
Cl Cl 0.1484 0.1585 'International Tables Vol C Tables 4.2.6.8 and 6.1.1.4'
Pd Pd -0.9988 1.0072 'International Tables Vol C Tables 4.2.6.8 and 6.1.1.4'

loop_
_geom_angle_atom_site_label_1
_geom_angle_atom_site_label_2
_geom_angle_atom_site_label_3
_geom_angle
C1L Pd C2LA 38.0(3)
C1L Pd C2LB 37.0(2)
C2LA Pd C2LB 25.8(3)
C1L Pd C3L 67.7(2)
C2LA Pd C3L 33.3(3)
C2LB Pd C3L 35.5(2)
C1L Pd P1 105.04(12)
C2LA Pd P1 138.6(3)
C2LB Pd P1 139.0(2)
C3L Pd P1 171.88(18)
C1L Pd Cl 161.76(12)
C2LA Pd Cl 124.8(3)
C2LB Pd Cl 125.55(19)
C3L Pd Cl 94.14(17)
P1 Pd Cl 93.19(4)
C121 P1 C6 101.07(15)
C121 P1 C111 101.06(14)
C6 P1 C111 104.27(14)
C121 P1 Pd 123.98(10)
C6 P1 Pd 113.10(10)
C111 P1 Pd 111.09(10)
C2LB C1L C2LA 40.8(6)
C2LB C1L Pd 72.8(4)
C2LA C1L Pd 71.0(5)
C2LA C3L C2LB 43.9(6)
C2LA C3L Pd 71.2(6)
C2LB C3L Pd 71.6(4)
C2LB C2LA C3L 72.9(9)
C2LB C2LA C1L 68.3(8)
C3L C2LA C1L 132.4(12)
C2LB C2LA Pd 79.0(10)
C3L C2LA Pd 75.6(6)
C1L C2LA Pd 71.0(5)
C2LA C2LB C3L 63.2(7)
C2LA C2LB C1L 70.9(8)
C3L C2LB C1L 126.6(8)
C2LA C2LB Pd 75.2(10)
C3L C2LB Pd 73.0(4)
C1L C2LB Pd 70.2(4)
C6 C1 C2 119.9(3)
C6 C1 C1' 123.0(3)
C2 C1 C1' 117.1(3)
C3 C2 C7 118.0(3)
C3 C2 C1 119.6(3)
C7 C2 C1 122.4(3)
C4 C3 C2 118.6(3)
C4 C3 C10 122.4(3)
C2 C3 C10 119.0(4)
C5 C4 C3 121.7(3)
C4 C5 C6 121.4(3)
C1 C6 C5 118.8(3)
C1 C6 P1 120.5(2)
C5 C6 P1 120.7(2)
C8 C7 C2 121.8(4)
C7 C8 C9 120.1(4)
C10 C9 C8 120.0(4)
C9 C10 C3 121.0(4)
C6' C1' C2' 121.4(3)
C6' C1' C1 117.8(3)
C2' C1' C1 120.7(3)
C7' C2' C3' 118.3(4)
C7' C2' C1' 123.2(3)
C3' C2' C1' 118.5(3)
C10' C3' C2' 118.5(4)
C10' C3' C4' 122.4(4)
C2' C3' C4' 119.1(4)
C5' C4' C3' 120.3(4)
C4' C5' C6' 122.3(4)
C1' C6' C5' 118.4(4)
C8' C7' C2' 121.4(4)
C7' C8' C9' 119.6(4)
C10' C9' C8' 120.1(4)
C9' C10' C3' 122.0(4)
C116 C111 C112 120.0(3)
C116 C111 P1 120.1(2)
C112 C111 P1 119.9(2)
C111 C112 C113 119.8(3)
C114 C113 C112 118.3(3)
C114 C113 C117 123.0(3)
C112 C113 C117 118.7(3)
C113 C114 C115 122.8(3)
C116 C115 C114 118.0(3)
C116 C115 C118 120.2(3)
C114 C115 C118 121.8(3)
C115 C116 C111 121.1(3)
C14M C117 C15M 110.8(7)
C14M C117 C16M 108.2(7)
C15M C117 C16M 104.5(6)
C14M C117 C113 109.7(4)
C15M C117 C113 114.0(4)
C16M C117 C113 109.4(4)
C11M C118 C12M 111.1(6)
C11M C118 C13M 108.1(6)
C12M C118 C13M 106.4(6)
C11M C118 C115 109.8(4)
C12M C118 C115 112.8(4)
C13M C118 C115 108.4(4)
C122 C121 C126 119.5(3)
C122 C121 P1 121.1(2)
C126 C121 P1 119.2(2)
C121 C122 C123 121.5(3)
C122 C123 C124 117.2(3)
C122 C123 C127 123.3(3)
C124 C123 C127 119.5(3)
C125 C124 C123 123.3(3)
C124 C125 C126 117.1(3)
C124 C125 C128 121.3(3)
C126 C125 C128 121.6(3)
C121 C126 C125 121.4(3)
C23M C127 C123 110.3(4)
C23M C127 C22M 109.6(4)
C123 C127 C22M 109.1(3)
C23M C127 C21M 108.4(4)
C123 C127 C21M 112.0(3)
C22M C127 C21M 107.4(5)
C26M C128 C24M 110.6(5)
C26M C128 C125 108.3(4)
C24M C128 C125 112.1(3)
C26M C128 C25M 109.4(5)
C24M C128 C25M 107.2(4)
C125 C128 C25M 109.1(4)

loop_
_geom_bond_atom_site_label_1
_geom_bond_atom_site_label_2
_geom_bond_distance
Pd C1L 2.136(4)
Pd C2LA 2.136(12)
Pd C2LB 2.169(8)
Pd C3L 2.186(4)
Pd P1 2.3279(8)
Pd Cl 2.3689(11)
P1 C121 1.827(3)
P1 C6 1.835(3)
P1 C111 1.842(3)
C1L C2LB 1.367(8)
C1L C2LA 1.391(10)
C3L C2LA 1.238(10)
C3L C2LB 1.326(9)
C2LA C2LB 0.962(13)
C1 C6 1.393(4)
C1 C2 1.438(5)
C1 C1' 1.510(4)
C2 C3 1.413(5)
C2 C7 1.419(5)
C3 C4 1.403(5)
C3 C10 1.413(5)
C4 C5 1.355(5)
C5 C6 1.419(4)
C7 C8 1.349(5)
C8 C9 1.405(6)
C9 C10 1.362(6)
C1' C6' 1.367(5)
C1' C2' 1.432(5)
C2' C7' 1.404(5)
C2' C3' 1.423(5)
C3' C10' 1.409(6)
C3' C4' 1.431(6)
C4' C5' 1.331(6)
C5' C6' 1.442(5)
C7' C8' 1.371(5)
C8' C9' 1.411(7)
C9' C10' 1.340(7)
C111 C116 1.385(4)
C111 C112 1.396(5)
C112 C113 1.405(5)
C113 C114 1.376(5)
C113 C117 1.539(5)
C114 C115 1.392(5)
C115 C116 1.380(5)
C115 C118 1.539(5)
C117 C14M 1.443(10)
C117 C15M 1.483(7)
C117 C16M 1.511(9)
C118 C11M 1.495(8)
C118 C12M 1.498(8)
C118 C13M 1.516(8)
C121 C122 1.383(4)
C121 C126 1.392(4)
C122 C123 1.391(5)
C123 C124 1.402(5)
C123 C127 1.521(5)
C124 C125 1.389(5)
C125 C126 1.396(5)
C125 C128 1.532(5)
C127 C23M 1.511(6)
C127 C22M 1.535(7)
C127 C21M 1.534(7)
C128 C26M 1.508(7)
C128 C24M 1.521(6)
C128 C25M 1.550(7)

loop_
_geom_torsion_atom_site_label_1
_geom_torsion_atom_site_label_2
_geom_torsion_atom_site_label_3
_geom_torsion_atom_site_label_4
_geom_torsion
C1L Pd P1 C121 -8.3(2)
C2LA Pd P1 C121 -29.9(6)
C2LB Pd P1 C121 9.7(4)
C3L Pd P1 C121 -33.7(14)
Cl Pd P1 C121 171.86(13)
C1L Pd P1 C6 -130.9(2)
C2LA Pd P1 C6 -152.5(6)
C2LB Pd P1 C6 -112.9(4)
C3L Pd P1 C6 -156.3(14)
Cl Pd P1 C6 49.23(11)
C1L Pd P1 C111 112.2(2)
C2LA Pd P1 C111 90.6(6)
C2LB Pd P1 C111 130.2(4)
C3L Pd P1 C111 86.9(14)
Cl Pd P1 C111 -67.63(12)
C2LA Pd C1L C2LB -43.0(6)
C3L Pd C1L C2LB -23.4(5)
P1 Pd C1L C2LB 160.3(4)
Cl Pd C1L C2LB -20.1(8)
C2LB Pd C1L C2LA 43.0(6)
C3L Pd C1L C2LA 19.6(7)
P1 Pd C1L C2LA -156.7(6)
Cl Pd C1L C2LA 22.9(9)
C1L Pd C3L C2LA -22.1(7)
C2LB Pd C3L C2LA -46.5(6)
P1 Pd C3L C2LA 4.5(18)
Cl Pd C3L C2LA 159.0(8)
C1L Pd C3L C2LB 24.4(5)
C2LA Pd C3L C2LB 46.5(6)
P1 Pd C3L C2LB 51.0(16)
Cl Pd C3L C2LB -154.6(5)
Pd C3L C2LA C2LB 82.7(8)
C2LB C3L C2LA C1L -36.4(11)
Pd C3L C2LA C1L 46.3(12)
C2LB C3L C2LA Pd -82.7(8)
Pd C1L C2LA C2LB -85.4(9)
C2LB C1L C2LA C3L 37.6(11)
Pd C1L C2LA C3L -47.8(13)
C2LB C1L C2LA Pd 85.4(9)
C1L Pd C2LA C2LB 70.6(8)
C3L Pd C2LA C2LB -75.0(9)
P1 Pd C2LA C2LB 105.9(8)
Cl Pd C2LA C2LB -100.9(7)
C1L Pd C2LA C3L 145.6(11)
C2LB Pd C2LA C3L 75.0(9)
P1 Pd C2LA C3L -179.0(4)
Cl Pd C2LA C3L -25.9(9)
C2LB Pd C2LA C1L -70.6(8)
C3L Pd C2LA C1L -145.6(11)
P1 Pd C2LA C1L 35.3(9)
Cl Pd C2LA C1L -171.5(3)
C1L C2LA C2LB C3L 151.9(7)
Pd C2LA C2LB C3L 78.1(5)
C3L C2LA C2LB C1L -151.9(7)
Pd C2LA C2LB C1L -73.7(3)
C3L C2LA C2LB Pd -78.1(5)
C1L C2LA C2LB Pd 73.7(3)
Pd C3L C2LB C2LA -81.7(10)
C2LA C3L C2LB C1L 33.7(10)
Pd C3L C2LB C1L -48.0(7)
C2LA C3L C2LB Pd 81.7(10)
Pd C1L C2LB C2LA 80.6(9)
C2LA C1L C2LB C3L -31.6(9)
Pd C1L C2LB C3L 49.1(7)
C2LA C1L C2LB Pd -80.6(9)
C1L Pd C2LB C2LA -74.7(8)
C3L Pd C2LB C2LA 66.0(7)
P1 Pd C2LB C2LA -104.4(7)
Cl Pd C2LB C2LA 97.7(7)
C1L Pd C2LB C3L -140.7(8)
C2LA Pd C2LB C3L -66.0(7)
P1 Pd C2LB C3L -170.4(3)
Cl Pd C2LB C3L 31.8(6)
C2LA Pd C2LB C1L 74.7(8)
C3L Pd C2LB C1L 140.7(8)
P1 Pd C2LB C1L -29.7(7)
Cl Pd C2LB C1L 172.4(3)
C6 C1 C2 C3 1.2(5)
C1' C1 C2 C3 -177.5(3)
C6 C1 C2 C7 -179.0(3)
C1' C1 C2 C7 2.3(5)
C7 C2 C3 C4 179.2(3)
C1 C2 C3 C4 -1.0(5)
C7 C2 C3 C10 -0.8(5)
C1 C2 C3 C10 179.1(3)
C2 C3 C4 C5 0.3(6)
C10 C3 C4 C5 -179.7(4)
C3 C4 C5 C6 0.1(6)
C2 C1 C6 C5 -0.8(5)
C1' C1 C6 C5 177.8(3)
C2 C1 C6 P1 176.0(2)
C1' C1 C6 P1 -5.4(4)
C4 C5 C6 C1 0.1(5)
C4 C5 C6 P1 -176.7(3)
C121 P1 C6 C1 -82.8(3)
C111 P1 C6 C1 172.6(3)
Pd P1 C6 C1 51.8(3)
C121 P1 C6 C5 93.9(3)
C111 P1 C6 C5 -10.7(3)
Pd P1 C6 C5 -131.5(2)
C3 C2 C7 C8 0.9(6)
C1 C2 C7 C8 -178.9(4)
C2 C7 C8 C9 -0.7(7)
C7 C8 C9 C10 0.4(7)
C8 C9 C10 C3 -0.3(7)
C4 C3 C10 C9 -179.5(4)
C2 C3 C10 C9 0.5(6)
C6 C1 C1' C6' -94.4(4)
C2 C1 C1' C6' 84.2(4)
C6 C1 C1' C2' 89.1(4)
C2 C1 C1' C2' -92.3(4)
C6' C1' C2' C7' -175.1(3)
C1 C1' C2' C7' 1.2(5)
C6' C1' C2' C3' 2.2(5)
C1 C1' C2' C3' 178.5(3)
C7' C2' C3' C10' -3.7(5)
C1' C2' C3' C10' 178.9(3)
C7' C2' C3' C4' 175.4(3)
C1' C2' C3' C4' -2.1(5)
C10' C3' C4' C5' 179.4(4)
C2' C3' C4' C5' 0.4(6)
C3' C4' C5' C6' 1.3(6)
C2' C1' C6' C5' -0.6(5)
C1 C1' C6' C5' -177.0(3)
C4' C5' C6' C1' -1.2(6)
C3' C2' C7' C8' 2.8(6)
C1' C2' C7' C8' -179.9(3)
C2' C7' C8' C9' -0.4(6)
C7' C8' C9' C10' -1.1(7)
C8' C9' C10' C3' 0.1(7)
C2' C3' C10' C9' 2.3(6)
C4' C3' C10' C9' -176.7(4)
C121 P1 C111 C116 -168.7(3)
C6 P1 C111 C116 -64.1(3)
Pd P1 C111 C116 58.0(3)
C121 P1 C111 C112 12.8(3)
C6 P1 C111 C112 117.4(3)
Pd P1 C111 C112 -120.5(2)
C116 C111 C112 C113 2.4(5)
P1 C111 C112 C113 -179.1(3)
C111 C112 C113 C114 -1.5(5)
C111 C112 C113 C117 178.0(4)
C112 C113 C114 C115 -0.3(6)
C117 C113 C114 C115 -179.7(4)
C113 C114 C115 C116 1.1(6)
C113 C114 C115 C118 178.5(4)
C114 C115 C116 C111 -0.2(5)
C118 C115 C116 C111 -177.6(3)
C112 C111 C116 C115 -1.6(5)
P1 C111 C116 C115 179.9(3)
C114 C113 C117 C14M 112.3(8)
C112 C113 C117 C14M -67.1(8)
C114 C113 C117 C15M -12.6(7)
C112 C113 C117 C15M 167.9(5)
C114 C113 C117 C16M -129.1(6)
C112 C113 C117 C16M 51.5(7)
C116 C115 C118 C11M -52.9(6)
C114 C115 C118 C11M 129.7(6)
C116 C115 C118 C12M -177.4(6)
C114 C115 C118 C12M 5.2(7)
C116 C115 C118 C13M 65.0(6)
C114 C115 C118 C13M -112.4(5)
C6 P1 C121 C122 147.3(3)
C111 P1 C121 C122 -105.6(3)
Pd P1 C121 C122 19.4(3)
C6 P1 C121 C126 -37.7(3)
C111 P1 C121 C126 69.4(3)
Pd P1 C121 C126 -165.6(2)
C126 C121 C122 C123 1.1(5)
P1 C121 C122 C123 176.0(2)
C121 C122 C123 C124 -0.5(5)
C121 C122 C123 C127 178.5(3)
C122 C123 C124 C125 -1.0(5)
C127 C123 C124 C125 179.9(3)
C123 C124 C125 C126 1.9(5)
C123 C124 C125 C128 -180.0(3)
C122 C121 C126 C125 -0.2(5)
P1 C121 C126 C125 -175.3(3)
C124 C125 C126 C121 -1.2(5)
C128 C125 C126 C121 -179.4(3)
C122 C123 C127 C23M 121.8(4)
C124 C123 C127 C23M -59.3(5)
C122 C123 C127 C22M -117.8(4)
C124 C123 C127 C22M 61.2(5)
C122 C123 C127 C21M 1.0(6)
C124 C123 C127 C21M 179.9(4)
C124 C125 C128 C26M -71.5(6)
C126 C125 C128 C26M 106.6(5)
C124 C125 C128 C24M 166.2(4)
C126 C125 C128 C24M -15.7(6)
C124 C125 C128 C25M 47.5(5)
C126 C125 C128 C25M -134.4(4)
